data_4122569
loop_
_publ_author_name
'Johnson, Alice'
'Laguna, Antonio'
'Gimeno, M Concepci\'on'

_publ_section_title
;
 Axially chiral allenyl gold complexes.
;
_journal_issue 37
_journal_name_full 'Journal of the American Chemical Society'
_journal_page_first 12812
_journal_page_last 12815
_journal_paper_doi 10.1021/ja5055675
_journal_volume 136
_journal_year 2014
_chemical_formula_sum 'C21 H17 Au Br P'
_chemical_formula_weight 577.19
_chemical_name_systematic
; 
 ? 
;
_space_group_IT_number 2
_symmetry_cell_setting triclinic
_symmetry_space_group_name_Hall '-P 1'
_symmetry_space_group_name_H-M 'P -1'
_atom_sites_solution_hydrogens geom
_atom_sites_solution_primary direct
_atom_sites_solution_secondary difmap
_audit_creation_method SHELXL-97
_cell_angle_alpha 97.371(2)
_cell_angle_beta 99.927(2)
_cell_angle_gamma 100.842(2)
_cell_formula_units_Z 2
_cell_length_a 7.9385(2)
_cell_length_b 10.9763(3)
_cell_length_c 11.4409(3)
_cell_measurement_reflns_used 10921
_cell_measurement_temperature 103(2)
_cell_measurement_theta_max 28.7795
_cell_measurement_theta_min 4.4031
_cell_volume 951.05(4)
_computing_cell_refinement
;
CrysAlisPro, Agilent Technologies,
Version 1.171.35.19 (release 27-10-2011 CrysAlis171 .NET)
(compiled Oct 27 2011,15:02:11)
;
_computing_data_collection
;
CrysAlisPro, Agilent Technologies,
Version 1.171.35.19 (release 27-10-2011 CrysAlis171 .NET)
(compiled Oct 27 2011,15:02:11)
;
_computing_data_reduction
;
CrysAlisPro, Agilent Technologies,
Version 1.171.35.19 (release 27-10-2011 CrysAlis171 .NET)
(compiled Oct 27 2011,15:02:11)
;
_computing_molecular_graphics XP
_computing_publication_material XCIF
_computing_structure_refinement 'SHELXL-97 (Sheldrick, 1997)'
_computing_structure_solution 'SHELXS-97 (Sheldrick, 1990)'
_diffrn_ambient_temperature 103(2)
_diffrn_detector_area_resol_mean 16.0655
_diffrn_measured_fraction_theta_full 0.995
_diffrn_measured_fraction_theta_max 0.995
_diffrn_measurement_device_type 'Xcalibur, Sapphire3'
_diffrn_measurement_method '\w rotations'
_diffrn_radiation_monochromator graphite
_diffrn_radiation_source 'fine-focus sealed tube'
_diffrn_radiation_type MoK\a
_diffrn_radiation_wavelength 0.71073
_diffrn_reflns_av_R_equivalents 0.0429
_diffrn_reflns_av_sigmaI/netI 0.0258
_diffrn_reflns_limit_h_max 9
_diffrn_reflns_limit_h_min -9
_diffrn_reflns_limit_k_max 13
_diffrn_reflns_limit_k_min -13
_diffrn_reflns_limit_l_max 13
_diffrn_reflns_limit_l_min -13
_diffrn_reflns_number 17664
_diffrn_reflns_theta_full 25.50
_diffrn_reflns_theta_max 25.50
_diffrn_reflns_theta_min 4.41
_exptl_absorpt_coefficient_mu 9.918
_exptl_absorpt_correction_T_max 0.2417
_exptl_absorpt_correction_T_min 0.1031
_exptl_absorpt_correction_type multi-scan
_exptl_absorpt_process_details SADABS
_exptl_crystal_colour colorless
_exptl_crystal_density_diffrn 2.016
_exptl_crystal_density_method 'not measured'
_exptl_crystal_description needle
_exptl_crystal_F_000 544
_exptl_crystal_size_max 0.42
_exptl_crystal_size_mid 0.40
_exptl_crystal_size_min 0.20
_refine_diff_density_max 1.905
_refine_diff_density_min -1.392
_refine_diff_density_rms 0.122
_refine_ls_extinction_method none
_refine_ls_goodness_of_fit_ref 1.076
_refine_ls_hydrogen_treatment mixed
_refine_ls_matrix_type full
_refine_ls_number_parameters 225
_refine_ls_number_reflns 3532
_refine_ls_number_restraints 0
_refine_ls_restrained_S_all 1.076
_refine_ls_R_factor_all 0.0204
_refine_ls_R_factor_gt 0.0199
_refine_ls_shift/su_max 0.001
_refine_ls_shift/su_mean 0.000
_refine_ls_structure_factor_coef Fsqd
_refine_ls_weighting_details 'calc w=1/[\s^2^(Fo^2^)+(0.0293P)^2^+1.1941P] where P=(Fo^2^+2Fc^2^)/3'
_refine_ls_weighting_scheme calc
_refine_ls_wR_factor_gt 0.0518
_refine_ls_wR_factor_ref 0.0521
_reflns_number_gt 3470
_reflns_number_total 3532
_reflns_threshold_expression >2sigma(I)
_cod_data_source_file ja5055675_si_002.cif
_cod_data_source_block c268
_cod_depositor_comments
;
The following automatic conversions were performed:

'_symmetry_cell_setting' value 'Triclinic' changed to 'triclinic'
according to
/home/saulius/struct/COD-crude-data--automatic-downloads/rss-feeds/ACS/lib/dictionaries/cif_core.dic
dictionary named 'cif_core.dic' version 2.4.2 from 2011-04-26.

Automatic conversion script
Id: cif_fix_values 2281 2013-09-26 08:29:07Z andrius 

 Adding full bibliography for 4122569--4122572.cif.

The following automatic conversions were performed:

'_exptl_absorpt_correction_type' value 'multi-scans' was replaced
with the value 'multi-scan' as specified in the replacement file
'src/cod-tools/trunk/data/replacement-values/replacement_values.lst'.

Automatic conversion script
Id: cif_fix_values 5376 2017-05-30 11:51:03Z andrius 
;
_cod_original_sg_symbol_H-M P-1
_cod_database_code 4122569

loop_
_symmetry_equiv_pos_as_xyz
'x, y, z'
'-x, -y, -z'

loop_
_atom_site_label
_atom_site_type_symbol
_atom_site_fract_x
_atom_site_fract_y
_atom_site_fract_z
_atom_site_U_iso_or_equiv
_atom_site_adp_type
_atom_site_occupancy
_atom_site_symmetry_multiplicity
_atom_site_calc_flag
_atom_site_refinement_flags
Au1 Au -0.352915(14) 0.221160(11) 0.167672(10) 0.01540(6) Uani 1 1 d .
Br1 Br -0.54009(5) 0.20845(4) -0.02387(3) 0.02533(10) Uani 1 1 d .
C1 C -0.1955(4) 0.2312(3) 0.3302(3) 0.0156(7) Uani 1 1 d .
C2 C -0.2494(4) 0.2204(3) 0.4298(3) 0.0204(7) Uani 1 1 d .
C3 C -0.3074(5) 0.2092(5) 0.5287(4) 0.0336(10) Uani 1 1 d .
P1 P 0.03128(10) 0.25551(8) 0.33053(7) 0.01339(17) Uani 1 1 d .
C11 C 0.0875(4) 0.1150(3) 0.2647(3) 0.0165(7) Uani 1 1 d .
C12 C 0.2617(5) 0.1030(3) 0.2918(4) 0.0232(8) Uani 1 1 d .
H12 H 0.3453 0.1643 0.3501 0.028 Uiso 1 1 calc R
C13 C 0.3118(5) 0.0018(4) 0.2336(4) 0.0286(9) Uani 1 1 d .
H13 H 0.4303 -0.0061 0.2508 0.034 Uiso 1 1 calc R
C14 C 0.1893(5) -0.0879(4) 0.1502(4) 0.0298(9) Uani 1 1 d .
H14 H 0.2242 -0.1575 0.1102 0.036 Uiso 1 1 calc R
C15 C 0.0157(5) -0.0780(3) 0.1241(4) 0.0266(8) Uani 1 1 d .
H15 H -0.0676 -0.1409 0.0673 0.032 Uiso 1 1 calc R
C16 C -0.0363(5) 0.0237(3) 0.1809(3) 0.0204(8) Uani 1 1 d .
H16 H -0.1549 0.0313 0.1629 0.024 Uiso 1 1 calc R
C21 C 0.0875(4) 0.3761(3) 0.2435(3) 0.0149(7) Uani 1 1 d .
C22 C 0.0212(5) 0.4846(3) 0.2582(3) 0.0198(7) Uani 1 1 d .
H22 H -0.0534 0.4939 0.3139 0.024 Uiso 1 1 calc R
C23 C 0.0635(5) 0.5789(3) 0.1920(3) 0.0246(8) Uani 1 1 d .
H23 H 0.0192 0.6533 0.2027 0.030 Uiso 1 1 calc R
C24 C 0.1710(5) 0.5642(3) 0.1097(3) 0.0240(8) Uani 1 1 d .
H24 H 0.1998 0.6285 0.0638 0.029 Uiso 1 1 calc R
C25 C 0.2362(5) 0.4561(3) 0.0945(3) 0.0204(7) Uani 1 1 d .
H25 H 0.3088 0.4462 0.0376 0.024 Uiso 1 1 calc R
C26 C 0.1963(4) 0.3630(3) 0.1612(3) 0.0165(7) Uani 1 1 d .
H26 H 0.2429 0.2896 0.1513 0.020 Uiso 1 1 calc R
C31 C 0.1648(4) 0.2999(3) 0.4800(3) 0.0162(7) Uani 1 1 d .
C32 C 0.2706(4) 0.4202(3) 0.5186(3) 0.0196(7) Uani 1 1 d .
H32 H 0.2736 0.4806 0.4661 0.023 Uiso 1 1 calc R
C33 C 0.3712(5) 0.4506(4) 0.6340(3) 0.0245(8) Uani 1 1 d .
H33 H 0.4445 0.5320 0.6605 0.029 Uiso 1 1 calc R
C34 C 0.3654(5) 0.3633(4) 0.7108(3) 0.0281(9) Uani 1 1 d .
H34 H 0.4339 0.3847 0.7902 0.034 Uiso 1 1 calc R
C35 C 0.2591(5) 0.2440(4) 0.6718(4) 0.0313(9) Uani 1 1 d .
H35 H 0.2558 0.1836 0.7242 0.038 Uiso 1 1 calc R
C36 C 0.1587(5) 0.2135(4) 0.5575(3) 0.0266(8) Uani 1 1 d .
H36 H 0.0846 0.1323 0.5316 0.032 Uiso 1 1 calc R
H2 H -0.331(6) 0.135(5) 0.546(4) 0.033(13) Uiso 1 1 d .
H1 H -0.331(6) 0.279(4) 0.581(4) 0.036(12) Uiso 1 1 d .

loop_
_atom_site_aniso_label
_atom_site_aniso_U_11
_atom_site_aniso_U_22
_atom_site_aniso_U_33
_atom_site_aniso_U_23
_atom_site_aniso_U_13
_atom_site_aniso_U_12
Au1 0.01086(8) 0.02272(9) 0.01427(9) 0.00481(6) 0.00334(5) 0.00576(6)
Br1 0.01778(18) 0.0452(2) 0.01677(19) 0.00817(16) 0.00287(14) 0.01449(16)
C1 0.0143(16) 0.0138(16) 0.0205(18) 0.0031(14) 0.0068(13) 0.0045(13)
C2 0.0119(16) 0.0260(18) 0.0211(18) 0.0043(15) -0.0002(13) 0.0019(14)
C3 0.027(2) 0.051(3) 0.023(2) 0.010(2) 0.0093(16) 0.004(2)
P1 0.0109(4) 0.0157(4) 0.0139(4) 0.0039(3) 0.0026(3) 0.0028(3)
C11 0.0177(16) 0.0156(16) 0.0198(17) 0.0083(14) 0.0082(13) 0.0052(13)
C12 0.0148(17) 0.0239(18) 0.034(2) 0.0110(16) 0.0073(15) 0.0044(14)
C13 0.0199(18) 0.0227(19) 0.054(3) 0.0196(18) 0.0194(18) 0.0107(15)
C14 0.034(2) 0.0174(18) 0.048(3) 0.0109(18) 0.0267(19) 0.0118(16)
C15 0.031(2) 0.0189(18) 0.031(2) 0.0014(16) 0.0129(17) 0.0047(16)
C16 0.0174(17) 0.0204(17) 0.0241(19) 0.0040(15) 0.0064(14) 0.0037(14)
C21 0.0125(15) 0.0167(16) 0.0137(16) 0.0026(13) 0.0001(12) 0.0009(13)
C22 0.0238(18) 0.0201(17) 0.0179(17) 0.0046(14) 0.0067(14) 0.0077(14)
C23 0.033(2) 0.0171(17) 0.027(2) 0.0064(15) 0.0075(16) 0.0092(16)
C24 0.028(2) 0.0193(18) 0.024(2) 0.0080(15) 0.0067(15) 0.0007(15)
C25 0.0203(17) 0.0222(18) 0.0187(18) 0.0034(14) 0.0074(14) 0.0013(14)
C26 0.0136(16) 0.0170(16) 0.0184(17) 0.0015(14) 0.0024(13) 0.0038(13)
C31 0.0116(15) 0.0240(17) 0.0153(17) 0.0082(14) 0.0042(12) 0.0051(14)
C32 0.0165(16) 0.0243(18) 0.0175(18) 0.0016(15) 0.0048(13) 0.0034(14)
C33 0.0166(17) 0.032(2) 0.0209(19) -0.0031(16) 0.0024(14) 0.0026(15)
C34 0.0173(18) 0.050(2) 0.0159(18) 0.0079(17) -0.0001(14) 0.0062(17)
C35 0.026(2) 0.045(2) 0.021(2) 0.0155(18) -0.0012(15) 0.0031(18)
C36 0.0218(18) 0.031(2) 0.024(2) 0.0124(16) -0.0024(15) -0.0015(16)

loop_
_atom_type_symbol
_atom_type_description
_atom_type_scat_dispersion_real
_atom_type_scat_dispersion_imag
_atom_type_scat_source
C C 0.0033 0.0016 'International Tables Vol C Tables 4.2.6.8 and 6.1.1.4'
H H 0.0000 0.0000 'International Tables Vol C Tables 4.2.6.8 and 6.1.1.4'
Au Au -2.0133 8.8022 'International Tables Vol C Tables 4.2.6.8 and 6.1.1.4'
Br Br -0.2901 2.4595 'International Tables Vol C Tables 4.2.6.8 and 6.1.1.4'
P P 0.1023 0.0942 'International Tables Vol C Tables 4.2.6.8 and 6.1.1.4'

loop_
_geom_angle_atom_site_label_1
_geom_angle_atom_site_label_2
_geom_angle_atom_site_label_3
_geom_angle
C1 Au1 Br1 179.66(10)
C2 C1 P1 119.5(3)
C2 C1 Au1 125.0(3)
P1 C1 Au1 115.46(18)
C1 C2 C3 178.6(4)
C2 C3 H2 117(3)
C2 C3 H1 124(3)
H2 C3 H1 119(4)
C1 P1 C21 108.88(16)
C1 P1 C11 111.19(15)
C21 P1 C11 108.26(16)
C1 P1 C31 112.81(16)
C21 P1 C31 109.27(15)
C11 P1 C31 106.30(17)
C16 C11 C12 120.2(3)
C16 C11 P1 120.9(3)
C12 C11 P1 118.7(3)
C13 C12 C11 119.8(3)
C13 C12 H12 120.1
C11 C12 H12 120.1
C12 C13 C14 119.8(3)
C12 C13 H13 120.1
C14 C13 H13 120.1
C13 C14 C15 120.9(3)
C13 C14 H14 119.6
C15 C14 H14 119.6
C16 C15 C14 120.1(4)
C16 C15 H15 120.0
C14 C15 H15 120.0
C15 C16 C11 119.3(3)
C15 C16 H16 120.4
C11 C16 H16 120.4
C22 C21 C26 119.5(3)
C22 C21 P1 119.4(3)
C26 C21 P1 121.1(3)
C23 C22 C21 120.2(3)
C23 C22 H22 119.9
C21 C22 H22 119.9
C22 C23 C24 119.7(4)
C22 C23 H23 120.2
C24 C23 H23 120.2
C25 C24 C23 120.2(3)
C25 C24 H24 119.9
C23 C24 H24 119.9
C26 C25 C24 120.3(3)
C26 C25 H25 119.8
C24 C25 H25 119.8
C25 C26 C21 120.1(3)
C25 C26 H26 119.9
C21 C26 H26 119.9
C36 C31 C32 120.0(3)
C36 C31 P1 118.9(3)
C32 C31 P1 121.2(3)
C33 C32 C31 119.4(4)
C33 C32 H32 120.3
C31 C32 H32 120.3
C34 C33 C32 120.3(3)
C34 C33 H33 119.8
C32 C33 H33 119.8
C33 C34 C35 119.8(3)
C33 C34 H34 120.1
C35 C34 H34 120.1
C36 C35 C34 120.1(4)
C36 C35 H35 120.0
C34 C35 H35 120.0
C35 C36 C31 120.4(4)
C35 C36 H36 119.8
C31 C36 H36 119.8

loop_
_geom_bond_atom_site_label_1
_geom_bond_atom_site_label_2
_geom_bond_distance
Au1 C1 2.032(4)
Au1 Br1 2.3980(4)
C1 C2 1.296(5)
C1 P1 1.769(3)
C2 C3 1.304(5)
C3 H2 0.86(5)
C3 H1 0.98(5)
P1 C21 1.792(3)
P1 C11 1.795(3)
P1 C31 1.803(3)
C11 C16 1.395(5)
C11 C12 1.399(5)
C12 C13 1.380(5)
C12 H12 0.9500
C13 C14 1.380(6)
C13 H13 0.9500
C14 C15 1.386(6)
C14 H14 0.9500
C15 C16 1.385(5)
C15 H15 0.9500
C16 H16 0.9500
C21 C22 1.392(5)
C21 C26 1.394(5)
C22 C23 1.385(5)
C22 H22 0.9500
C23 C24 1.389(5)
C23 H23 0.9500
C24 C25 1.384(5)
C24 H24 0.9500
C25 C26 1.374(5)
C25 H25 0.9500
C26 H26 0.9500
C31 C36 1.379(5)
C31 C32 1.396(5)
C32 C33 1.384(5)
C32 H32 0.9500
C33 C34 1.381(6)
C33 H33 0.9500
C34 C35 1.389(6)
C34 H34 0.9500
C35 C36 1.373(5)
C35 H35 0.9500
C36 H36 0.9500

loop_
_geom_torsion_atom_site_label_1
_geom_torsion_atom_site_label_2
_geom_torsion_atom_site_label_3
_geom_torsion_atom_site_label_4
_geom_torsion
Br1 Au1 C1 C2 -34(18)
Br1 Au1 C1 P1 145(17)
P1 C1 C2 C3 -179(100)
Au1 C1 C2 C3 1(19)
C2 C1 P1 C21 -135.5(3)
Au1 C1 P1 C21 44.8(2)
C2 C1 P1 C11 105.3(3)
Au1 C1 P1 C11 -74.4(2)
C2 C1 P1 C31 -14.1(4)
Au1 C1 P1 C31 166.32(17)
C1 P1 C11 C16 25.7(3)
C21 P1 C11 C16 -93.9(3)
C31 P1 C11 C16 148.8(3)
C1 P1 C11 C12 -159.3(3)
C21 P1 C11 C12 81.1(3)
C31 P1 C11 C12 -36.2(3)
C16 C11 C12 C13 1.3(5)
P1 C11 C12 C13 -173.8(3)
C11 C12 C13 C14 -0.9(6)
C12 C13 C14 C15 -0.1(6)
C13 C14 C15 C16 0.8(6)
C14 C15 C16 C11 -0.4(6)
C12 C11 C16 C15 -0.6(5)
P1 C11 C16 C15 174.3(3)
C1 P1 C21 C22 44.2(3)
C11 P1 C21 C22 165.2(3)
C31 P1 C21 C22 -79.4(3)
C1 P1 C21 C26 -135.7(3)
C11 P1 C21 C26 -14.7(3)
C31 P1 C21 C26 100.7(3)
C26 C21 C22 C23 -0.2(5)
P1 C21 C22 C23 179.9(3)
C21 C22 C23 C24 0.7(5)
C22 C23 C24 C25 -0.3(6)
C23 C24 C25 C26 -0.5(5)
C24 C25 C26 C21 1.0(5)
C22 C21 C26 C25 -0.6(5)
P1 C21 C26 C25 179.3(3)
C1 P1 C31 C36 66.8(3)
C21 P1 C31 C36 -171.9(3)
C11 P1 C31 C36 -55.3(3)
C1 P1 C31 C32 -112.0(3)
C21 P1 C31 C32 9.3(3)
C11 P1 C31 C32 125.9(3)
C36 C31 C32 C33 1.2(5)
P1 C31 C32 C33 180.0(3)
C31 C32 C33 C34 -0.7(5)
C32 C33 C34 C35 0.5(6)
C33 C34 C35 C36 -0.6(6)
C34 C35 C36 C31 1.1(6)
C32 C31 C36 C35 -1.4(6)
P1 C31 C36 C35 179.8(3)
